data_7221642
loop_
_publ_author_name
'Zhang, Liangliang'
'Zhang, Yu'
'Wang, Rongming'
'Kang, Zixi'
'Liu, Xiaobin'
'Sun, Daofeng'
'Meng, Qingguo'

_publ_section_title
;
 Solvent modulated assembly of two Zn metal--organic frameworks:
 syntheses, luminescence, and gas adsorption properties
;
_journal_issue 34
_journal_name_full CrystEngComm
_journal_page_first 6591
_journal_paper_doi 10.1039/C5CE00833F
_journal_volume 17
_journal_year 2015
_chemical_formula_moiety 'C17 H11 N5 O2 Zn'
_chemical_formula_sum 'C17 H11 N5 O2 Zn'
_chemical_formula_weight 382.68
_chemical_name_systematic
;
 ? 
;
_space_group_crystal_system orthorhombic
_space_group_IT_number 61
_space_group_name_Hall '-P 2ac 2ab'
_space_group_name_H-M_alt 'P b c a'
_symmetry_space_group_name_Hall '-P 2ac 2ab'
_symmetry_space_group_name_H-M 'P b c a'
_atom_sites_solution_hydrogens geom
_atom_sites_solution_primary iterative
_atom_sites_solution_secondary difmap
_audit_creation_date 2015-04-28
_audit_creation_method
;
  Olex2 1.2-ac2
  (compiled 2012.03.06 svn.r2239, GUI svn.r4109)
;
_audit_update_record
;
2015-04-28 deposited with the CCDC.
2015-07-24 downloaded from the CCDC.
;
_cell_angle_alpha 90.00
_cell_angle_beta 90.00
_cell_angle_gamma 90.00
_cell_formula_units_Z 8
_cell_length_a 17.4695(3)
_cell_length_b 8.64315(13)
_cell_length_c 19.7657(3)
_cell_measurement_reflns_used 3894
_cell_measurement_temperature 293(2)
_cell_measurement_theta_max 70.2650
_cell_measurement_theta_min 4.4790
_cell_volume 2984.45(8)
_computing_cell_refinement
;
CrysAlisPro, Agilent Technologies,
Version 1.171.36.32 (release 02-08-2013 CrysAlis171 .NET)
(compiled Aug  2 2013,16:46:58)
;
_computing_data_collection
;
CrysAlisPro, Agilent Technologies,
Version 1.171.36.32 (release 02-08-2013 CrysAlis171 .NET)
(compiled Aug  2 2013,16:46:58)
;
_computing_data_reduction
;
CrysAlisPro, Agilent Technologies,
Version 1.171.36.32 (release 02-08-2013 CrysAlis171 .NET)
(compiled Aug  2 2013,16:46:58)
;
_computing_molecular_graphics
;
O. V. Dolomanov, L. J. Bourhis, R. J. Gildea, J. A. K. Howard and H. Puschmann,
OLEX2: a complete structure solution, refinement and analysis program.
J. Appl. Cryst. (2009). 42, 339-341.
;
_computing_publication_material
;
O. V. Dolomanov, L. J. Bourhis, R. J. Gildea, J. A. K. Howard and H. Puschmann,
OLEX2: a complete structure solution, refinement and analysis program.
J. Appl. Cryst. (2009). 42, 339-341.
;
_computing_structure_refinement
;
XL, G.M. Sheldrick, Acta Cryst.
(2008). A64, 112-122
;
_computing_structure_solution 'J. Appl. Cryst. (2007) 40, 786-790'
_diffrn_ambient_temperature 293(2)
_diffrn_detector_area_resol_mean 16.0450
_diffrn_measured_fraction_theta_full 0.9961
_diffrn_measured_fraction_theta_max 0.9785
_diffrn_measurement_details
;
  1 omega  -68.00  -13.00   1.0000    1.0000
omega____ theta____ kappa____ phi______ frames
    -        0.0000  -57.0000  120.0000 55

  2 omega   36.00   68.00   1.0000    1.0000
omega____ theta____ kappa____ phi______ frames
    -        0.0000   57.0000 -180.0000 32

  3 omega   31.00   77.00   1.0000    1.0000
omega____ theta____ kappa____ phi______ frames
    -       54.0000  -38.0000   90.0000 46

  4 omega   37.00  124.00   1.0000    1.0000
omega____ theta____ kappa____ phi______ frames
    -       54.0000   77.0000  -60.0000 87

  5 omega   56.00  102.00   1.0000    1.0000
omega____ theta____ kappa____ phi______ frames
    -       54.0000   57.0000   60.0000 46

  6 omega   35.00   61.00   1.0000    1.0000
omega____ theta____ kappa____ phi______ frames
    -      108.0000  -25.0000    0.0000 26

  7 omega   41.00  124.00   1.0000    1.0000
omega____ theta____ kappa____ phi______ frames
    -      108.0000  -63.0000   90.0000 83

  8 omega   57.00   90.00   1.0000    1.0000
omega____ theta____ kappa____ phi______ frames
    -      108.0000  -38.0000 -120.0000 33

  9 omega   55.00   84.00   1.0000    1.0000
omega____ theta____ kappa____ phi______ frames
    -      108.0000  -25.0000  -90.0000 29

 10 omega  115.00  178.00   1.0000    1.0000
omega____ theta____ kappa____ phi______ frames
    -      108.0000  111.0000   30.0000 63

 11 omega   66.00   92.00   1.0000    1.0000
omega____ theta____ kappa____ phi______ frames
    -      108.0000  -25.0000    0.0000 26

 12 omega   38.00   97.00   1.0000    1.0000
omega____ theta____ kappa____ phi______ frames
    -      108.0000  -50.0000  -30.0000 59

 13 omega   35.00   63.00   1.0000    1.0000
omega____ theta____ kappa____ phi______ frames
    -      108.0000  -25.0000  120.0000 28
;
_diffrn_measurement_device_type 'SuperNova, Dual, Cu at zero, Eos'
_diffrn_measurement_method '\w scans'
_diffrn_orient_matrix_UB_11 -0.0588941000
_diffrn_orient_matrix_UB_12 0.0062944000
_diffrn_orient_matrix_UB_13 0.0579778000
_diffrn_orient_matrix_UB_21 0.0317608000
_diffrn_orient_matrix_UB_22 0.1585979000
_diffrn_orient_matrix_UB_23 0.0218676000
_diffrn_orient_matrix_UB_31 -0.0574548000
_diffrn_orient_matrix_UB_32 0.0810963000
_diffrn_orient_matrix_UB_33 -0.0472661000
_diffrn_radiation_monochromator mirror
_diffrn_radiation_type 'Cu K\a'
_diffrn_radiation_wavelength 1.5418
_diffrn_reflns_av_R_equivalents 0.0145
_diffrn_reflns_av_unetI/netI 0.0159
_diffrn_reflns_limit_h_max 15
_diffrn_reflns_limit_h_min -20
_diffrn_reflns_limit_k_max 10
_diffrn_reflns_limit_k_min -9
_diffrn_reflns_limit_l_max 16
_diffrn_reflns_limit_l_min -23
_diffrn_reflns_number 6671
_diffrn_reflns_theta_full 67.04
_diffrn_reflns_theta_max 67.04
_diffrn_reflns_theta_min 4.47
_diffrn_source 'SuperNova (Cu) X-ray Source'
_exptl_absorpt_coefficient_mu 2.493
_exptl_absorpt_correction_T_max 1.00000
_exptl_absorpt_correction_T_min 0.42266
_exptl_absorpt_correction_type multi-scan
_exptl_absorpt_process_details
;
CrysAlisPro, Agilent Technologies,
Version 1.171.36.32 (release 02-08-2013 CrysAlis171 .NET)
(compiled Aug  2 2013,16:46:58)
Empirical absorption correction using spherical harmonics,
 implemented in SCALE3 ABSPACK scaling algorithm.
;
_exptl_crystal_density_diffrn 1.703
_exptl_crystal_density_method 'not measured'
_exptl_crystal_F_000 1552
_refine_diff_density_max 0.256
_refine_diff_density_min -0.374
_refine_diff_density_rms 0.043
_refine_ls_extinction_method none
_refine_ls_goodness_of_fit_ref 1.053
_refine_ls_hydrogen_treatment mixed
_refine_ls_matrix_type full
_refine_ls_number_parameters 226
_refine_ls_number_reflns 2656
_refine_ls_number_restraints 0
_refine_ls_restrained_S_all 1.053
_refine_ls_R_factor_all 0.0260
_refine_ls_R_factor_gt 0.0237
_refine_ls_shift/su_max 0.001
_refine_ls_shift/su_mean 0.000
_refine_ls_structure_factor_coef Fsqd
_refine_ls_weighting_details 'calc w=1/[\s^2^(Fo^2^)+(0.0344P)^2^+1.2654P] where P=(Fo^2^+2Fc^2^)/3'
_refine_ls_weighting_scheme calc
_refine_ls_wR_factor_gt 0.0638
_refine_ls_wR_factor_ref 0.0653
_reflns_number_gt 2456
_reflns_number_total 2656
_reflns_threshold_expression >2sigma(I)
_cod_data_source_file c5ce00833f2.cif
_cod_data_source_block sha-sha
_cod_depositor_comments 'Adding full bibliography for 7221642--7221643.cif.'
_cod_original_cell_volume 2984.44(8)
_cod_database_code 7221642
_chemical_oxdiff_formula 'C H O N Zn'
_reflns_odcompleteness_completeness 99.61
_reflns_odcompleteness_iscentric 1
_reflns_odcompleteness_theta 66.97
_olex2_submission_special_instructions 'No special instructions were received'

loop_
_space_group_symop_id
_space_group_symop_operation_xyz
1 'x, y, z'
2 '-x+1/2, -y, z+1/2'
3 'x+1/2, -y+1/2, -z'
4 '-x, y+1/2, -z+1/2'
5 '-x, -y, -z'
6 'x-1/2, y, -z-1/2'
7 '-x-1/2, y-1/2, z'
8 'x, -y-1/2, z-1/2'

loop_
_atom_site_label
_atom_site_type_symbol
_atom_site_fract_x
_atom_site_fract_y
_atom_site_fract_z
_atom_site_U_iso_or_equiv
_atom_site_adp_type
_atom_site_occupancy
_atom_site_symmetry_multiplicity
_atom_site_calc_flag
_atom_site_refinement_flags
Zn1 Zn 0.361196(12) 0.78191(3) 0.371650(10) 0.02341(9) Uani 1 1 d .
O2 O 0.43288(7) 0.84170(15) 0.28924(7) 0.0369(3) Uani 1 1 d .
O4 O 0.49082(8) 0.70148(17) 0.36673(6) 0.0397(3) Uani 1 1 d .
N4 N 0.34325(9) 0.7422(2) 0.48095(8) 0.0352(3) Uani 1 1 d .
N6 N 0.39905(8) 0.99382(17) 0.42180(7) 0.0312(3) Uani 1 1 d .
N9 N 0.32954(7) 0.55706(16) 0.34382(7) 0.0261(3) Uani 1 1 d .
N10 N 0.26068(7) 0.88184(15) 0.33519(7) 0.0260(3) Uani 1 1 d .
N11 N 0.26086(8) 0.51195(16) 0.36570(7) 0.0270(3) Uani 1 1 d .
C1 C 0.49261(10) 0.7816(2) 0.31421(9) 0.0310(4) Uani 1 1 d .
C2 C 0.20397(9) 0.84034(19) 0.29092(8) 0.0243(3) Uani 1 1 d .
C4 C 0.39171(10) 1.0002(2) 0.48951(9) 0.0345(4) Uani 1 1 d .
C5 C 0.14588(9) 0.95100(19) 0.29714(8) 0.0243(3) Uani 1 1 d .
C6 C 0.62828(10) 0.7024(2) 0.28822(9) 0.0304(4) Uani 1 1 d .
H6 H 0.6219 0.6214 0.3187 0.036 Uiso 1 1 calc R
C7 C 0.33988(16) 0.7010(3) 0.61996(11) 0.0579(7) Uani 1 1 d .
H7 H 0.3397 0.6868 0.6666 0.069 Uiso 1 1 calc R
C8 C 0.44417(13) 1.2547(3) 0.42196(12) 0.0486(5) Uani 1 1 d .
H8 H 0.4621 1.3396 0.3978 0.058 Uiso 1 1 calc R
C9 C 0.42437(11) 1.1190(2) 0.38926(10) 0.0396(4) Uani 1 1 d .
H9 H 0.4289 1.1148 0.3424 0.048 Uiso 1 1 calc R
C10 C 0.07586(9) 0.93468(19) 0.26299(8) 0.0269(3) Uani 1 1 d .
H10 H 0.0366 1.0061 0.2685 0.032 Uiso 1 1 calc R
C11 C 0.36492(10) 0.8570(2) 0.52241(9) 0.0354(4) Uani 1 1 d .
C12 C 0.56772(9) 0.80881(19) 0.27897(8) 0.0266(3) Uani 1 1 d .
C13 C 0.40934(13) 1.1331(3) 0.52508(11) 0.0505(5) Uani 1 1 d .
H13 H 0.4028 1.1364 0.5718 0.061 Uiso 1 1 calc R
C14 C 0.31903(13) 0.6095(3) 0.50866(11) 0.0501(5) Uani 1 1 d .
H14 H 0.3033 0.5302 0.4800 0.060 Uiso 1 1 calc R
C15 C 0.43664(14) 1.2607(3) 0.49103(13) 0.0551(6) Uani 1 1 d .
H15 H 0.4498 1.3499 0.5146 0.066 Uiso 1 1 calc R
C16 C 0.31621(14) 0.5847(3) 0.57767(11) 0.0584(6) Uani 1 1 d .
H16 H 0.2987 0.4912 0.5950 0.070 Uiso 1 1 calc R
C17 C 0.69599(10) 0.71468(19) 0.25377(9) 0.0291(4) Uani 1 1 d .
H17 H 0.7351 0.6429 0.2597 0.035 Uiso 1 1 calc R
C18 C 0.36373(13) 0.8381(3) 0.59266(11) 0.0508(6) Uani 1 1 d .
H18 H 0.3791 0.9186 0.6208 0.061 Uiso 1 1 calc R

loop_
_atom_site_aniso_label
_atom_site_aniso_U_11
_atom_site_aniso_U_22
_atom_site_aniso_U_33
_atom_site_aniso_U_23
_atom_site_aniso_U_13
_atom_site_aniso_U_12
Zn1 0.01908(14) 0.02370(14) 0.02745(14) -0.00219(8) 0.00031(8) -0.00049(8)
O2 0.0249(6) 0.0406(7) 0.0451(7) -0.0022(6) 0.0082(5) -0.0014(6)
O4 0.0399(8) 0.0486(8) 0.0306(7) 0.0016(6) 0.0058(5) -0.0152(6)
N4 0.0345(8) 0.0410(8) 0.0301(8) -0.0001(7) -0.0027(6) 0.0000(7)
N6 0.0276(7) 0.0338(8) 0.0322(7) -0.0046(6) -0.0077(6) 0.0028(6)
N9 0.0195(6) 0.0225(7) 0.0362(7) -0.0041(6) 0.0026(6) -0.0015(5)
N10 0.0211(7) 0.0234(6) 0.0334(7) -0.0028(6) -0.0027(6) 0.0013(6)
N11 0.0209(7) 0.0235(7) 0.0366(7) -0.0049(6) 0.0033(5) -0.0004(6)
C1 0.0329(9) 0.0283(9) 0.0316(9) -0.0097(7) 0.0073(7) -0.0088(7)
C2 0.0203(7) 0.0236(8) 0.0292(8) 0.0004(7) -0.0001(6) -0.0010(6)
C4 0.0287(9) 0.0416(10) 0.0333(9) -0.0089(8) -0.0080(7) 0.0060(8)
C5 0.0223(7) 0.0211(8) 0.0294(8) -0.0007(7) 0.0009(6) -0.0008(6)
C6 0.0340(9) 0.0273(9) 0.0297(9) 0.0057(7) 0.0013(7) -0.0016(7)
C7 0.0611(15) 0.0797(18) 0.0328(11) 0.0087(11) 0.0037(10) 0.0044(14)
C8 0.0527(12) 0.0349(10) 0.0582(14) 0.0023(10) -0.0225(11) -0.0025(10)
C9 0.0422(11) 0.0369(10) 0.0398(10) 0.0011(8) -0.0121(8) -0.0010(9)
C10 0.0216(7) 0.0244(8) 0.0347(9) 0.0004(7) -0.0018(7) 0.0016(7)
C11 0.0285(9) 0.0473(11) 0.0304(9) -0.0057(8) -0.0021(7) 0.0068(8)
C12 0.0243(8) 0.0273(8) 0.0282(8) -0.0033(7) 0.0018(7) -0.0043(7)
C13 0.0603(13) 0.0502(12) 0.0409(11) -0.0144(10) -0.0092(10) 0.0000(11)
C14 0.0590(13) 0.0500(12) 0.0412(11) 0.0068(10) -0.0067(10) -0.0106(11)
C15 0.0683(15) 0.0394(11) 0.0577(14) -0.0136(10) -0.0234(12) 0.0005(11)
C16 0.0625(14) 0.0688(16) 0.0440(12) 0.0179(12) -0.0035(11) -0.0099(13)
C17 0.0276(8) 0.0270(8) 0.0328(9) 0.0041(7) -0.0004(7) 0.0046(7)
C18 0.0560(13) 0.0641(15) 0.0321(10) -0.0083(10) -0.0022(9) 0.0047(11)

loop_
_atom_type_symbol
_atom_type_description
_atom_type_scat_dispersion_real
_atom_type_scat_dispersion_imag
_atom_type_scat_source
C C 0.0181 0.0091 'International Tables Vol C Tables 4.2.6.8 and 6.1.1.4'
H H 0.0000 0.0000 'International Tables Vol C Tables 4.2.6.8 and 6.1.1.4'
N N 0.0311 0.0180 'International Tables Vol C Tables 4.2.6.8 and 6.1.1.4'
O O 0.0492 0.0322 'International Tables Vol C Tables 4.2.6.8 and 6.1.1.4'
Zn Zn -1.5491 0.6778 'International Tables Vol C Tables 4.2.6.8 and 6.1.1.4'

loop_
_geom_angle_atom_site_label_1
_geom_angle_atom_site_label_2
_geom_angle_atom_site_label_3
_geom_angle
_geom_angle_site_symmetry_1
_geom_angle_site_symmetry_3
O2 Zn1 O4 58.36(5) . .
O2 Zn1 N4 150.85(5) . .
O2 Zn1 N6 88.02(5) . .
O2 Zn1 C1 29.49(5) . .
O4 Zn1 C1 29.00(5) . .
N4 Zn1 O4 97.48(5) . .
N4 Zn1 C1 124.08(6) . .
N6 Zn1 O4 88.59(5) . .
N6 Zn1 N4 74.31(6) . .
N6 Zn1 C1 86.02(5) . .
N9 Zn1 O2 100.40(5) . .
N9 Zn1 O4 88.24(5) . .
N9 Zn1 N4 94.32(6) . .
N9 Zn1 N6 167.68(6) . .
N9 Zn1 C1 96.86(5) . .
N10 Zn1 O2 97.53(5) . .
N10 Zn1 O4 155.72(5) . .
N10 Zn1 N4 106.42(6) . .
N10 Zn1 N6 93.70(5) . .
N10 Zn1 N9 94.08(5) . .
N10 Zn1 C1 127.01(6) . .
C1 O2 Zn1 95.02(11) . .
C1 O4 Zn1 83.99(11) . .
C11 N4 Zn1 116.25(13) . .
C14 N4 Zn1 125.27(14) . .
C14 N4 C11 118.22(17) . .
C4 N6 Zn1 117.19(13) . .
C9 N6 Zn1 124.15(12) . .
C9 N6 C4 118.53(16) . .
N11 N9 Zn1 115.07(10) . .
N11 N9 C5 107.75(13) . 7_655
C5 N9 Zn1 135.67(11) 7_655 .
N11 N10 Zn1 115.56(10) 7_665 .
N11 N10 C2 107.85(13) 7_665 .
C2 N10 Zn1 136.17(11) . .
N10 N11 N9 110.76(13) 7_655 .
O2 C1 Zn1 55.49(9) . .
O2 C1 C12 118.34(15) . .
O4 C1 Zn1 67.01(10) . .
O4 C1 O2 122.09(17) . .
O4 C1 C12 119.57(17) . .
C12 C1 Zn1 170.82(12) . .
N10 C2 C5 106.82(14) . .
N10 C2 C17 132.45(15) . 6_556
C5 C2 C17 120.72(15) . 6_556
N6 C4 C11 115.74(16) . .
N6 C4 C13 121.29(19) . .
C13 C4 C11 122.97(18) . .
N9 C5 C2 106.81(14) 7_665 .
N9 C5 C10 131.61(15) 7_665 .
C2 C5 C10 121.37(15) . .
C17 C6 C12 122.12(16) . .
C18 C7 C16 119.1(2) . .
C15 C8 C9 118.2(2) . .
N6 C9 C8 123.05(19) . .
C12 C10 C5 117.34(15) 6_556 .
N4 C11 C4 116.18(16) . .
N4 C11 C18 121.1(2) . .
C18 C11 C4 122.74(19) . .
C6 C12 C1 119.43(15) . .
C10 C12 C1 119.53(15) 6_656 .
C10 C12 C6 121.02(15) 6_656 .
C15 C13 C4 119.6(2) . .
N4 C14 C16 123.2(2) . .
C8 C15 C13 119.3(2) . .
C7 C16 C14 118.5(2) . .
C6 C17 C2 117.25(15) . 6_656
C7 C18 C11 119.9(2) . .

loop_
_geom_bond_atom_site_label_1
_geom_bond_atom_site_label_2
_geom_bond_distance
_geom_bond_site_symmetry_2
Zn1 O2 2.1185(13) .
Zn1 O4 2.3708(15) .
Zn1 N4 2.2099(16) .
Zn1 N6 2.1851(15) .
Zn1 N9 2.0941(14) .
Zn1 N10 2.0855(13) .
Zn1 C1 2.5611(17) .
O2 C1 1.266(2) .
O4 C1 1.248(2) .
N4 C11 1.341(3) .
N4 C14 1.339(3) .
N6 C4 1.345(2) .
N6 C9 1.334(2) .
N9 N11 1.3337(19) .
N9 C5 1.370(2) 7_655
N10 N11 1.3303(19) 7_665
N10 C2 1.370(2) .
N11 N10 1.3304(19) 7_655
C1 C12 1.504(2) .
C2 C5 1.400(2) .
C2 C17 1.407(2) 6_556
C4 C11 1.474(3) .
C4 C13 1.381(3) .
C5 N9 1.370(2) 7_665
C5 C10 1.404(2) .
C6 C12 1.414(2) .
C6 C17 1.369(2) .
C7 C16 1.371(4) .
C7 C18 1.367(4) .
C8 C9 1.383(3) .
C8 C15 1.373(3) .
C10 C12 1.375(2) 6_556
C11 C18 1.398(3) .
C12 C10 1.375(2) 6_656
C13 C15 1.377(3) .
C14 C16 1.382(3) .
C17 C2 1.407(2) 6_656
